data_4128925
loop_
_publ_author_name
'Yang, Jian'
'Dong, Chao-Chen'
'Chen, Xu-Lang'
'Sun, Xin'
'Wei, Jin-Yan'
'Xiang, Jun-Feng'
'Sessler, Jonathan L.'
'Gong, Han-Yuan'

_publ_section_title
;
 Excimer Disaggregation Enhanced Emission: A Fluorescence
 &quot;Turn-On&quot; Approach to Oxoanion Recognition.
;
_journal_issue 11
_journal_name_full 'Journal of the American Chemical Society'
_journal_page_first 4597
_journal_page_last 4612
_journal_paper_doi 10.1021/jacs.8b09021
_journal_volume 141
_journal_year 2019
_chemical_formula_sum 'C35 H37 F12 N9 O2 P2'
_chemical_formula_weight 905.68
_space_group_IT_number 2
_space_group_name_Hall '-P 1'
_space_group_name_H-M_alt 'P -1'
_symmetry_cell_setting triclinic
_symmetry_space_group_name_H-M 'P -1'
_atom_sites_solution_hydrogens geom
_atom_sites_solution_primary direct
_atom_sites_solution_secondary difmap
_audit_creation_method SHELXL-97
_cell_angle_alpha 99.53(3)
_cell_angle_beta 90.06(3)
_cell_angle_gamma 105.42(3)
_cell_formula_units_Z 2
_cell_length_a 8.8999(18)
_cell_length_b 11.193(2)
_cell_length_c 20.760(4)
_cell_measurement_reflns_used 6902
_cell_measurement_temperature 223(2)
_cell_measurement_theta_max 25.00
_cell_measurement_theta_min 3.03
_cell_volume 1963.9(7)
_computing_cell_refinement 'CrystalClear (Rigaku Inc., 2008)'
_computing_data_collection 'CrystalClear (Rigaku Inc., 2008)'
_computing_data_reduction 'CrystalClear (Rigaku Inc., 2008)'
_computing_structure_refinement 'SHELXL-97 (Sheldrick, 1997)'
_computing_structure_solution 'SHELXS-97 (Sheldrick, 1990)'
_diffrn_ambient_temperature 223(2)
_diffrn_detector_area_resol_mean 28.5714
_diffrn_measured_fraction_theta_full 0.998
_diffrn_measured_fraction_theta_max 0.998
_diffrn_measurement_device
;
Mercury2 (2x2 bin mode)
;
_diffrn_measurement_method dtprofit.ref
_diffrn_radiation_monochromator graphite
_diffrn_radiation_source 'fine-focus sealed tube'
_diffrn_radiation_type MoK\a
_diffrn_radiation_wavelength 0.71073
_diffrn_reflns_av_R_equivalents 0.0605
_diffrn_reflns_av_sigmaI/netI 0.0754
_diffrn_reflns_limit_h_max 10
_diffrn_reflns_limit_h_min -10
_diffrn_reflns_limit_k_max 13
_diffrn_reflns_limit_k_min -13
_diffrn_reflns_limit_l_max 24
_diffrn_reflns_limit_l_min -24
_diffrn_reflns_number 17215
_diffrn_reflns_theta_full 25.00
_diffrn_reflns_theta_max 25.00
_diffrn_reflns_theta_min 3.03
_exptl_absorpt_coefficient_mu 0.214
_exptl_absorpt_correction_T_max 1.0000
_exptl_absorpt_correction_T_min 0.5107
_exptl_absorpt_correction_type multi-scan
_exptl_crystal_colour colorless
_exptl_crystal_density_diffrn 1.532
_exptl_crystal_density_method 'not measured'
_exptl_crystal_description Prism
_exptl_crystal_F_000 928
_exptl_crystal_size_max 0.218
_exptl_crystal_size_mid 0.092
_exptl_crystal_size_min 0.087
_refine_diff_density_max 0.466
_refine_diff_density_min -0.366
_refine_diff_density_rms 0.056
_refine_ls_extinction_coef 0.0016(9)
_refine_ls_extinction_expression Fc^*^=kFc[1+0.001xFc^2^\l^3^/sin(2\q)]^-1/4^
_refine_ls_extinction_method SHELXL
_refine_ls_goodness_of_fit_ref 1.015
_refine_ls_hydrogen_treatment constr
_refine_ls_matrix_type full
_refine_ls_number_parameters 650
_refine_ls_number_reflns 6902
_refine_ls_number_restraints 648
_refine_ls_restrained_S_all 1.085
_refine_ls_R_factor_all 0.1021
_refine_ls_R_factor_gt 0.0625
_refine_ls_shift/su_max 0.000
_refine_ls_shift/su_mean 0.000
_refine_ls_structure_factor_coef Fsqd
_refine_ls_weighting_details 'calc w=1/[\s^2^(Fo^2^)+(0.0845P)^2^+1.1945P] where P=(Fo^2^+2Fc^2^)/3'
_refine_ls_weighting_scheme calc
_refine_ls_wR_factor_gt 0.1578
_refine_ls_wR_factor_ref 0.1856
_reflns_number_gt 4434
_reflns_number_total 6902
_reflns_threshold_expression >2sigma(I)
_cod_data_source_file ja8b09021_si_008.cif
_cod_data_source_block a
_cod_depositor_comments
;
The following automatic conversions were performed:

data item '_symmetry_cell_setting' value 'Triclinic' was changed to
'triclinic' in accordance with the
/home/data/users/saulius/crontab/automatic-downloads/current/ACS/lib/dictionaries/cif_core.dic
dictionary named 'cif_core.dic' version 2.4.2 last updated on
2011-04-26.

Automatic conversion script
Id: cif_fix_values 6909 2019-04-08 15:41:33Z antanas 
;
_cod_original_cell_volume 1963.8(7)
_cod_original_sg_symbol_H-M P-1
_cod_database_code 4128925

loop_
_symmetry_equiv_pos_as_xyz
'x, y, z'
'-x, -y, -z'

loop_
_atom_site_label
_atom_site_type_symbol
_atom_site_fract_x
_atom_site_fract_y
_atom_site_fract_z
_atom_site_U_iso_or_equiv
_atom_site_adp_type
_atom_site_occupancy
_atom_site_symmetry_multiplicity
_atom_site_calc_flag
_atom_site_refinement_flags
_atom_site_disorder_assembly
_atom_site_disorder_group
P1 P -0.71551(11) 0.67417(9) 0.51350(5) 0.0421(3) Uani 1 1 d DU . .
P2 P -0.69038(13) 1.54171(11) -0.11523(6) 0.0546(3) Uani 1 1 d DU . .
N1 N -0.8821(4) 1.3492(3) 0.10893(16) 0.0485(8) Uani 1 1 d U . .
N2 N -1.0397(4) 1.1904(3) 0.04718(15) 0.0458(8) Uani 1 1 d U . .
N3 N -1.2545(4) 1.0431(3) 0.07565(15) 0.0428(8) Uani 1 1 d U . .
N4 N -1.4675(4) 0.8987(3) 0.11098(15) 0.0481(8) Uani 1 1 d U . .
N5 N -1.4672(3) 0.8745(3) 0.21943(14) 0.0377(7) Uani 1 1 d U . .
N6 N -1.4818(4) 0.8228(3) 0.32321(15) 0.0445(8) Uani 1 1 d U . .
N7 N -1.2279(4) 0.8903(3) 0.36835(14) 0.0394(7) Uani 1 1 d U . .
N8 N -0.9746(4) 0.9721(3) 0.41082(15) 0.0426(8) Uani 1 1 d U . .
N9 N -0.8347(4) 1.1648(3) 0.42006(15) 0.0448(8) Uani 1 1 d U . .
C1 C -1.0031(4) 1.2501(4) 0.10851(19) 0.0451(10) Uani 1 1 d U . .
H1A H -1.0545 1.2261 0.1452 0.054 Uiso 1 1 calc R . .
C2 C -0.8405(5) 1.3540(5) 0.0456(2) 0.0634(13) Uani 1 1 d U . .
H2A H -0.7592 1.4145 0.0320 0.076 Uiso 1 1 calc R . .
C3 C -0.9374(6) 1.2567(5) 0.0070(2) 0.0673(14) Uani 1 1 d U . .
H3A H -0.9364 1.2371 -0.0382 0.081 Uiso 1 1 calc R . .
C4 C -1.1680(5) 1.0798(4) 0.02719(19) 0.0468(10) Uani 1 1 d U . .
C5 C -1.1897(5) 1.0235(4) -0.0376(2) 0.0579(12) Uani 1 1 d U . .
H5A H -1.1238 1.0532 -0.0695 0.069 Uiso 1 1 calc R . .
C6 C -1.3175(5) 0.9189(5) -0.0514(2) 0.0623(13) Uani 1 1 d U . .
H6A H -1.3400 0.8774 -0.0944 0.075 Uiso 1 1 calc R . .
C7 C -1.4106(5) 0.8758(4) -0.0038(2) 0.0545(11) Uani 1 1 d U . .
H7A H -1.4953 0.8051 -0.0137 0.065 Uiso 1 1 calc R . .
C8 C -1.3761(5) 0.9406(4) 0.06103(19) 0.0443(10) Uani 1 1 d U . .
C9 C -1.5817(6) 0.7746(4) 0.0967(2) 0.0636(13) Uani 1 1 d U . .
H9A H -1.5939 0.7464 0.0503 0.095 Uiso 1 1 calc R . .
H9B H -1.6802 0.7807 0.1136 0.095 Uiso 1 1 calc R . .
H9C H -1.5454 0.7156 0.1169 0.095 Uiso 1 1 calc R . .
C10 C -1.4363(4) 0.9568(3) 0.17806(18) 0.0382(9) Uani 1 1 d U . .
C11 C -1.3864(4) 1.0859(4) 0.19886(19) 0.0417(9) Uani 1 1 d U . .
H11A H -1.3682 1.1415 0.1692 0.050 Uiso 1 1 calc R . .
C12 C -1.3649(4) 1.1283(4) 0.26541(19) 0.0447(10) Uani 1 1 d U . .
H12A H -1.3304 1.2141 0.2813 0.054 Uiso 1 1 calc R . .
C13 C -1.3942(4) 1.0439(4) 0.30866(19) 0.0432(9) Uani 1 1 d U . .
H13A H -1.3794 1.0715 0.3536 0.052 Uiso 1 1 calc R . .
C14 C -1.4456(4) 0.9185(3) 0.28319(18) 0.0372(9) Uani 1 1 d U . .
C15 C -1.6205(5) 0.7184(4) 0.3018(2) 0.0639(13) Uani 1 1 d U . .
H15A H -1.6346 0.6593 0.3314 0.096 Uiso 1 1 calc R . .
H15B H -1.6072 0.6772 0.2586 0.096 Uiso 1 1 calc R . .
H15C H -1.7105 0.7502 0.3012 0.096 Uiso 1 1 calc R . .
C16 C -1.3598(5) 0.7965(4) 0.35460(18) 0.0421(9) Uani 1 1 d U . .
C17 C -1.3707(5) 0.6772(4) 0.3696(2) 0.0575(12) Uani 1 1 d U . .
H17A H -1.4629 0.6132 0.3604 0.069 Uiso 1 1 calc R . .
C18 C -1.2445(6) 0.6562(4) 0.3977(2) 0.0686(14) Uani 1 1 d U . .
H18A H -1.2505 0.5769 0.4074 0.082 Uiso 1 1 calc R . .
C19 C -1.1064(6) 0.7515(4) 0.4124(2) 0.0585(12) Uani 1 1 d U . .
H19A H -1.0185 0.7389 0.4314 0.070 Uiso 1 1 calc R . .
C20 C -1.1090(5) 0.8652(4) 0.39682(18) 0.0439(10) Uani 1 1 d U . .
C21 C -0.9748(4) 1.0885(4) 0.40266(18) 0.0412(9) Uani 1 1 d U . .
H21A H -1.0594 1.1115 0.3873 0.049 Uiso 1 1 calc R . .
C22 C -0.8279(5) 0.9763(5) 0.4335(2) 0.0644(13) Uani 1 1 d U . .
H22A H -0.7946 0.9088 0.4429 0.077 Uiso 1 1 calc R . .
C23 C -0.7419(5) 1.0960(5) 0.4396(2) 0.0628(13) Uani 1 1 d U . .
H23A H -0.6379 1.1268 0.4544 0.075 Uiso 1 1 calc R . .
C24 C -0.7901(5) 1.3024(4) 0.42030(19) 0.0485(10) Uani 1 1 d U . .
H24A H -0.6840 1.3384 0.4383 0.058 Uiso 1 1 calc R . .
H24B H -0.8579 1.3405 0.4484 0.058 Uiso 1 1 calc R . .
C25 C -0.8008(4) 1.3337(3) 0.35311(18) 0.0425(9) Uani 1 1 d U . .
C26 C -0.9258(5) 1.3712(4) 0.3327(2) 0.0496(10) Uani 1 1 d U . .
H26A H -1.0072 1.3743 0.3604 0.060 Uiso 1 1 calc R . .
C27 C -0.9322(5) 1.4044(4) 0.2717(2) 0.0536(11) Uani 1 1 d U . .
H27A H -1.0179 1.4291 0.2589 0.064 Uiso 1 1 calc R . .
C28 C -0.8123(5) 1.4012(3) 0.22945(19) 0.0450(10) Uani 1 1 d U . .
C29 C -0.6870(5) 1.3633(4) 0.2494(2) 0.0515(11) Uani 1 1 d U . .
H29A H -0.6059 1.3603 0.2215 0.062 Uiso 1 1 calc R . .
C30 C -0.6809(5) 1.3299(4) 0.3102(2) 0.0494(10) Uani 1 1 d U . .
H30A H -0.5956 1.3044 0.3228 0.059 Uiso 1 1 calc R . .
C31 C -0.8122(5) 1.4482(4) 0.1655(2) 0.0542(11) Uani 1 1 d U . .
H31A H -0.8690 1.5118 0.1699 0.065 Uiso 1 1 calc R . .
H31B H -0.7053 1.4882 0.1564 0.065 Uiso 1 1 calc R . .
C32 C -0.9246(8) 1.0297(5) 0.2111(3) 0.0875(17) Uani 1 1 d U . .
H32A H -0.9873 1.0651 0.2431 0.105 Uiso 1 1 calc R . .
H32B H -0.8643 1.0971 0.1902 0.105 Uiso 1 1 calc R . .
C33 C -0.8174(6) 0.9775(5) 0.2447(3) 0.0705(14) Uani 1 1 d U . .
H33A H -0.7481 0.9488 0.2135 0.085 Uiso 1 1 calc R . .
H33B H -0.7542 1.0427 0.2780 0.085 Uiso 1 1 calc R . .
C34 C -1.0019(7) 0.7843(5) 0.2270(3) 0.0814(16) Uani 1 1 d U . .
H34A H -1.0622 0.7171 0.2481 0.098 Uiso 1 1 calc R . .
H34B H -0.9410 0.7484 0.1944 0.098 Uiso 1 1 calc R . .
C35 C -1.1081(6) 0.8388(6) 0.1950(3) 0.0830(17) Uani 1 1 d U . .
H35A H -1.1754 0.7742 0.1627 0.100 Uiso 1 1 calc R . .
H35B H -1.1734 0.8702 0.2273 0.100 Uiso 1 1 calc R . .
O1 O -1.0229(5) 0.9388(4) 0.16418(16) 0.0826(11) Uani 1 1 d U . .
O2 O -0.9005(4) 0.8762(3) 0.27398(16) 0.0749(10) Uani 1 1 d U . .
F1 F -0.8163(10) 0.7694(8) 0.5371(4) 0.069(3) Uani 0.50 1 d PDU A 1
F1A F -0.6149(11) 0.8071(7) 0.5004(5) 0.111(4) Uani 0.50 1 d PDU A 2
F2 F -0.8010(3) 0.6454(3) 0.44337(12) 0.0927(10) Uani 1 1 d DU A .
F3 F -0.6152(9) 0.5784(7) 0.4893(4) 0.068(2) Uani 0.50 1 d PDU A 1
F3A F -0.8203(10) 0.5429(7) 0.5275(4) 0.086(4) Uani 0.50 1 d PDU A 2
F4 F -0.5875(9) 0.7828(7) 0.4884(4) 0.074(3) Uani 0.50 1 d PDU A 1
F4A F -0.5853(10) 0.6106(9) 0.4854(4) 0.120(5) Uani 0.50 1 d PDU A 2
F5 F -0.6300(4) 0.7028(3) 0.58319(13) 0.1021(11) Uani 1 1 d DU A .
F6 F -0.8462(9) 0.5635(7) 0.5357(4) 0.070(3) Uani 0.50 1 d PDU A 1
F6A F -0.8477(10) 0.7384(9) 0.5421(4) 0.090(4) Uani 0.50 1 d PDU A 2
F7 F -0.7169(18) 1.4226(8) -0.0787(5) 0.098(4) Uani 0.33 1 d PDU B 1
F7B F -0.8639(8) 1.4518(8) -0.1197(6) 0.060(3) Uani 0.33 1 d PDU C 3
F7C F -0.8252(19) 1.4333(14) -0.0972(6) 0.093(5) Uani 0.33 1 d PU C 4
F8 F -0.8682(9) 1.4911(12) -0.1424(6) 0.089(4) Uani 0.33 1 d PDU C 1
F8B F -0.7473(15) 1.6197(10) -0.1656(4) 0.095(4) Uani 0.33 1 d PDU D 3
F8C F -0.797(2) 1.564(2) -0.1675(7) 0.112(5) Uani 0.33 1 d PU C 4
F9 F -0.7388(4) 1.6294(3) -0.05626(16) 0.1253(15) Uani 1 1 d DU C .
F10 F -0.6411(4) 1.4551(3) -0.17521(16) 0.1099(12) Uani 1 1 d DU C .
F11 F -0.661(2) 1.6542(9) -0.1553(6) 0.140(6) Uani 0.33 1 d PDU C 1
F11B F -0.5187(8) 1.6357(9) -0.1130(5) 0.049(3) Uani 0.33 1 d PDU C 3
F11C F -0.5568(17) 1.6611(10) -0.1293(6) 0.067(4) Uani 0.33 1 d PU C 4
F12 F -0.5118(8) 1.5858(13) -0.0891(6) 0.102(4) Uani 0.33 1 d PDU C 1
F12B F -0.6328(16) 1.4647(12) -0.0676(4) 0.111(5) Uani 0.33 1 d PDU C 3
F12C F -0.5897(17) 1.5327(12) -0.0545(6) 0.095(4) Uani 0.33 1 d PU C 4

loop_
_atom_site_aniso_label
_atom_site_aniso_U_11
_atom_site_aniso_U_22
_atom_site_aniso_U_33
_atom_site_aniso_U_23
_atom_site_aniso_U_13
_atom_site_aniso_U_12
P1 0.0413(6) 0.0410(6) 0.0449(6) 0.0058(5) -0.0040(5) 0.0139(5)
P2 0.0508(7) 0.0591(8) 0.0520(7) 0.0085(6) 0.0023(5) 0.0124(6)
N1 0.0463(19) 0.056(2) 0.044(2) 0.0185(16) 0.0048(15) 0.0089(18)
N2 0.0431(19) 0.060(2) 0.0357(18) 0.0143(16) 0.0019(14) 0.0127(17)
N3 0.0465(19) 0.047(2) 0.0355(18) 0.0133(15) -0.0005(15) 0.0109(17)
N4 0.053(2) 0.045(2) 0.0387(19) 0.0045(15) -0.0038(15) 0.0018(17)
N5 0.0352(16) 0.0379(18) 0.0395(18) 0.0076(14) -0.0021(13) 0.0086(14)
N6 0.0430(18) 0.0442(19) 0.0444(19) 0.0169(15) -0.0030(15) 0.0030(16)
N7 0.0432(18) 0.0398(18) 0.0348(17) 0.0085(14) -0.0015(14) 0.0093(16)
N8 0.0472(19) 0.046(2) 0.0384(18) 0.0110(15) -0.0060(14) 0.0169(16)
N9 0.0423(19) 0.048(2) 0.0399(18) 0.0053(15) -0.0067(15) 0.0066(17)
C1 0.043(2) 0.053(3) 0.040(2) 0.0135(19) 0.0050(17) 0.010(2)
C2 0.056(3) 0.073(3) 0.056(3) 0.025(2) 0.010(2) 0.001(3)
C3 0.065(3) 0.089(4) 0.044(3) 0.026(3) 0.013(2) 0.004(3)
C4 0.048(2) 0.054(3) 0.043(2) 0.0118(19) -0.0020(18) 0.017(2)
C5 0.061(3) 0.074(3) 0.040(2) 0.009(2) 0.006(2) 0.020(3)
C6 0.068(3) 0.076(3) 0.038(2) -0.006(2) -0.005(2) 0.021(3)
C7 0.057(3) 0.059(3) 0.044(2) 0.002(2) -0.005(2) 0.013(2)
C8 0.046(2) 0.049(2) 0.042(2) 0.0092(18) -0.0056(18) 0.017(2)
C9 0.068(3) 0.055(3) 0.052(3) 0.007(2) -0.010(2) -0.008(2)
C10 0.0331(19) 0.041(2) 0.041(2) 0.0078(17) -0.0021(16) 0.0098(17)
C11 0.042(2) 0.038(2) 0.048(2) 0.0140(18) 0.0020(17) 0.0119(18)
C12 0.045(2) 0.035(2) 0.053(2) 0.0040(18) 0.0014(18) 0.0102(19)
C13 0.040(2) 0.044(2) 0.042(2) 0.0043(18) -0.0031(17) 0.0075(19)
C14 0.0319(19) 0.039(2) 0.040(2) 0.0092(17) -0.0007(16) 0.0065(17)
C15 0.052(3) 0.058(3) 0.073(3) 0.026(2) -0.009(2) -0.009(2)
C16 0.052(2) 0.041(2) 0.033(2) 0.0095(17) 0.0048(17) 0.009(2)
C17 0.066(3) 0.044(2) 0.059(3) 0.023(2) -0.009(2) 0.000(2)
C18 0.088(4) 0.047(3) 0.072(3) 0.029(2) -0.009(3) 0.009(3)
C19 0.068(3) 0.055(3) 0.060(3) 0.023(2) -0.010(2) 0.021(2)
C20 0.052(2) 0.045(2) 0.035(2) 0.0103(17) -0.0021(18) 0.012(2)
C21 0.039(2) 0.046(2) 0.039(2) 0.0058(17) -0.0053(17) 0.0113(19)
C22 0.052(3) 0.063(3) 0.081(3) 0.019(3) -0.021(2) 0.017(2)
C23 0.048(3) 0.071(3) 0.072(3) 0.018(3) -0.017(2) 0.016(3)
C24 0.046(2) 0.045(2) 0.045(2) -0.0016(19) -0.0069(18) 0.002(2)
C25 0.042(2) 0.033(2) 0.044(2) 0.0014(17) -0.0040(18) -0.0017(18)
C26 0.043(2) 0.058(3) 0.048(2) 0.008(2) 0.0072(19) 0.014(2)
C27 0.044(2) 0.061(3) 0.057(3) 0.010(2) -0.001(2) 0.018(2)
C28 0.046(2) 0.033(2) 0.048(2) 0.0054(18) 0.0006(19) -0.0023(19)
C29 0.042(2) 0.053(3) 0.058(3) 0.012(2) 0.013(2) 0.010(2)
C30 0.043(2) 0.047(2) 0.058(3) 0.011(2) 0.002(2) 0.009(2)
C31 0.055(3) 0.046(2) 0.056(3) 0.016(2) 0.002(2) 0.000(2)
C32 0.121(5) 0.068(4) 0.081(4) 0.015(3) 0.008(4) 0.037(4)
C33 0.057(3) 0.060(3) 0.084(4) -0.001(3) 0.001(3) 0.007(3)
C34 0.083(4) 0.068(3) 0.084(4) 0.017(3) -0.005(3) 0.003(3)
C35 0.045(3) 0.127(5) 0.069(3) 0.007(3) 0.006(2) 0.016(3)
O1 0.097(3) 0.111(3) 0.051(2) 0.016(2) -0.0011(19) 0.047(3)
O2 0.078(2) 0.077(2) 0.068(2) 0.0131(18) -0.0180(18) 0.018(2)
F1 0.085(5) 0.060(4) 0.080(5) 0.016(3) 0.009(4) 0.049(4)
F1A 0.070(5) 0.090(6) 0.186(9) 0.070(6) -0.007(5) 0.013(4)
F2 0.096(2) 0.126(3) 0.0567(17) 0.0074(17) -0.0195(15) 0.037(2)
F3 0.064(4) 0.048(3) 0.101(5) 0.016(3) 0.023(4) 0.031(3)
F3A 0.079(6) 0.053(4) 0.128(7) 0.020(4) -0.019(5) 0.020(4)
F4 0.058(4) 0.056(4) 0.101(5) 0.019(3) 0.004(3) 0.000(4)
F4A 0.095(6) 0.145(9) 0.143(8) 0.026(6) 0.027(5) 0.073(6)
F5 0.131(3) 0.105(2) 0.070(2) -0.0038(17) -0.0489(18) 0.043(2)
F6 0.058(4) 0.063(5) 0.101(5) 0.040(4) 0.034(4) 0.023(4)
F6A 0.083(5) 0.084(6) 0.112(6) 0.019(5) 0.033(4) 0.038(5)
F7 0.113(8) 0.111(7) 0.081(6) 0.062(5) 0.004(6) 0.026(6)
F7B 0.056(5) 0.068(6) 0.058(7) 0.025(5) -0.003(5) 0.011(4)
F7C 0.095(8) 0.111(7) 0.042(5) 0.020(5) -0.010(5) -0.029(6)
F8 0.072(6) 0.076(7) 0.120(8) 0.017(6) -0.027(6) 0.025(5)
F8B 0.082(8) 0.085(8) 0.117(8) 0.046(6) -0.026(6) 0.007(6)
F8C 0.108(8) 0.135(9) 0.091(7) 0.030(6) -0.038(6) 0.022(7)
F9 0.090(2) 0.143(3) 0.110(3) -0.052(2) 0.020(2) 0.018(2)
F10 0.125(3) 0.081(2) 0.106(2) -0.0093(18) 0.051(2) 0.013(2)
F11 0.161(10) 0.091(7) 0.186(10) 0.069(7) -0.007(8) 0.038(7)
F11B 0.037(4) 0.079(7) 0.026(5) 0.017(4) -0.005(3) 0.005(4)
F11C 0.099(7) 0.059(5) 0.040(5) 0.016(4) -0.005(5) 0.013(5)
F12 0.063(6) 0.113(8) 0.122(9) -0.001(6) -0.014(6) 0.025(6)
F12B 0.096(8) 0.134(10) 0.127(9) 0.068(7) 0.018(6) 0.045(7)
F12C 0.112(8) 0.088(7) 0.086(6) 0.052(5) -0.028(5) 0.009(6)

loop_
_atom_type_symbol
_atom_type_description
_atom_type_scat_dispersion_real
_atom_type_scat_dispersion_imag
_atom_type_scat_source
C C 0.0033 0.0016 'International Tables Vol C Tables 4.2.6.8 and 6.1.1.4'
H H 0.0000 0.0000 'International Tables Vol C Tables 4.2.6.8 and 6.1.1.4'
N N 0.0061 0.0033 'International Tables Vol C Tables 4.2.6.8 and 6.1.1.4'
O O 0.0106 0.0060 'International Tables Vol C Tables 4.2.6.8 and 6.1.1.4'
F F 0.0171 0.0103 'International Tables Vol C Tables 4.2.6.8 and 6.1.1.4'
P P 0.1023 0.0942 'International Tables Vol C Tables 4.2.6.8 and 6.1.1.4'

loop_
_geom_angle_atom_site_label_1
_geom_angle_atom_site_label_2
_geom_angle_atom_site_label_3
_geom_angle
F5 P1 F4A 88.7(3)
F5 P1 F2 179.86(19)
F4A P1 F2 91.2(3)
F5 P1 F1A 89.0(3)
F4A P1 F1A 90.9(4)
F2 P1 F1A 91.0(3)
F5 P1 F1 91.2(3)
F4A P1 F1 165.3(6)
F2 P1 F1 88.9(3)
F1A P1 F1 74.4(6)
F5 P1 F4 92.4(3)
F4A P1 F4 74.9(6)
F2 P1 F4 87.5(3)
F1A P1 F4 16.5(6)
F1 P1 F4 90.5(4)
F5 P1 F6 89.8(3)
F4A P1 F6 104.8(6)
F2 P1 F6 90.3(3)
F1A P1 F6 164.2(6)
F1 P1 F6 89.9(4)
F4 P1 F6 177.8(4)
F5 P1 F3A 91.0(3)
F4A P1 F3A 90.8(4)
F2 P1 F3A 89.0(3)
F1A P1 F3A 178.3(5)
F1 P1 F3A 103.9(6)
F4 P1 F3A 165.2(6)
F6 P1 F3A 14.1(7)
F5 P1 F3 89.3(3)
F4A P1 F3 14.7(6)
F2 P1 F3 90.6(3)
F1A P1 F3 105.7(6)
F1 P1 F3 179.5(4)
F4 P1 F3 89.5(4)
F6 P1 F3 90.1(4)
F3A P1 F3 76.1(6)
F5 P1 F6A 91.2(3)
F4A P1 F6A 179.9(5)
F2 P1 F6A 88.9(3)
F1A P1 F6A 89.2(4)
F1 P1 F6A 14.8(7)
F4 P1 F6A 105.3(6)
F6 P1 F6A 75.1(6)
F3A P1 F6A 89.0(4)
F3 P1 F6A 165.1(6)
F8C P2 F7C 90.7(8)
F8C P2 F9 96.5(7)
F7C P2 F9 86.6(6)
F8C P2 F12C 171.8(8)
F7C P2 F12C 89.1(7)
F9 P2 F12C 75.3(5)
F8C P2 F12B 156.2(8)
F7C P2 F12B 67.5(6)
F9 P2 F12B 91.7(4)
F12C P2 F12B 27.8(5)
F8C P2 F10 83.0(6)
F7C P2 F10 94.1(6)
F9 P2 F10 179.1(2)
F12C P2 F10 105.2(6)
F12B P2 F10 89.0(4)
F8C P2 F11 51.1(7)
F7C P2 F11 140.7(7)
F9 P2 F11 88.6(4)
F12C P2 F11 127.1(7)
F12B P2 F11 151.7(6)
F10 P2 F11 90.5(4)
F8C P2 F7B 66.3(7)
F7C P2 F7B 24.5(5)
F9 P2 F7B 88.3(3)
F12C P2 F7B 113.1(6)
F12B P2 F7B 91.8(4)
F10 P2 F7B 92.1(3)
F11 P2 F7B 116.5(6)
F8C P2 F12 140.2(8)
F7C P2 F12 128.6(7)
F9 P2 F12 91.9(3)
F12C P2 F12 41.6(6)
F12B P2 F12 61.2(5)
F10 P2 F12 88.1(3)
F11 P2 F12 90.5(5)
F7B P2 F12 153.0(5)
F8C P2 F8 41.0(6)
F7C P2 F8 49.9(6)
F9 P2 F8 90.2(3)
F12C P2 F8 137.7(7)
F12B P2 F8 117.1(5)
F10 P2 F8 89.9(3)
F11 P2 F8 91.2(5)
F7B P2 F8 25.4(4)
F12 P2 F8 177.3(5)
F8C P2 F11C 89.2(8)
F7C P2 F11C 175.2(7)
F9 P2 F11C 88.7(5)
F12C P2 F11C 90.2(6)
F12B P2 F11C 113.3(5)
F10 P2 F11C 90.6(5)
F11 P2 F11C 38.4(5)
F7B P2 F11C 154.8(5)
F12 P2 F11C 52.1(5)
F8 P2 F11C 129.6(6)
F8C P2 F11B 111.1(8)
F7C P2 F11B 158.2(6)
F9 P2 F11B 91.6(3)
F12C P2 F11B 69.4(6)
F12B P2 F11B 90.9(4)
F10 P2 F11B 88.0(3)
F11 P2 F11B 60.9(5)
F7B P2 F11B 177.3(4)
F12 P2 F11B 29.6(4)
F8 P2 F11B 151.9(5)
F11C P2 F11B 22.5(4)
C1 N1 C2 108.2(4)
C1 N1 C31 127.4(3)
C2 N1 C31 124.1(4)
C1 N2 C3 107.6(4)
C1 N2 C4 125.2(3)
C3 N2 C4 127.1(4)
C4 N3 C8 117.4(3)
C8 N4 C10 123.3(3)
C8 N4 C9 118.1(3)
C10 N4 C9 117.4(3)
C14 N5 C10 118.4(3)
C16 N6 C14 118.5(3)
C16 N6 C15 117.5(3)
C14 N6 C15 115.7(3)
C20 N7 C16 117.3(3)
C21 N8 C22 108.1(4)
C21 N8 C20 123.5(3)
C22 N8 C20 128.4(4)
C21 N9 C23 108.5(3)
C21 N9 C24 124.8(3)
C23 N9 C24 126.7(3)
N1 C1 N2 109.2(3)
N1 C1 H1A 125.4
N2 C1 H1A 125.4
C3 C2 N1 107.9(4)
C3 C2 H2A 126.0
N1 C2 H2A 126.0
C2 C3 N2 107.1(4)
C2 C3 H3A 126.5
N2 C3 H3A 126.5
N3 C4 C5 126.6(4)
N3 C4 N2 113.8(3)
C5 C4 N2 119.6(4)
C4 C5 C6 114.8(4)
C4 C5 H5A 122.6
C6 C5 H5A 122.6
C7 C6 C5 121.6(4)
C7 C6 H6A 119.2
C5 C6 H6A 119.2
C6 C7 C8 118.5(4)
C6 C7 H7A 120.7
C8 C7 H7A 120.7
N3 C8 N4 118.8(3)
N3 C8 C7 121.0(4)
N4 C8 C7 120.2(4)
N4 C9 H9A 109.5
N4 C9 H9B 109.5
H9A C9 H9B 109.5
N4 C9 H9C 109.5
H9A C9 H9C 109.5
H9B C9 H9C 109.5
N5 C10 C11 122.9(3)
N5 C10 N4 113.3(3)
C11 C10 N4 123.7(3)
C12 C11 C10 117.1(4)
C12 C11 H11A 121.4
C10 C11 H11A 121.4
C11 C12 C13 120.5(4)
C11 C12 H12A 119.8
C13 C12 H12A 119.8
C14 C13 C12 117.8(4)
C14 C13 H13A 121.1
C12 C13 H13A 121.1
N5 C14 C13 123.2(3)
N5 C14 N6 114.0(3)
C13 C14 N6 122.7(3)
N6 C15 H15A 109.5
N6 C15 H15B 109.5
H15A C15 H15B 109.5
N6 C15 H15C 109.5
H15A C15 H15C 109.5
H15B C15 H15C 109.5
N7 C16 N6 116.8(3)
N7 C16 C17 121.2(4)
N6 C16 C17 122.0(4)
C18 C17 C16 119.0(4)
C18 C17 H17A 120.5
C16 C17 H17A 120.5
C17 C18 C19 121.0(4)
C17 C18 H18A 119.5
C19 C18 H18A 119.5
C20 C19 C18 115.3(4)
C20 C19 H19A 122.3
C18 C19 H19A 122.3
N7 C20 C19 126.2(4)
N7 C20 N8 113.1(3)
C19 C20 N8 120.8(4)
N9 C21 N8 108.6(3)
N9 C21 H21A 125.7
N8 C21 H21A 125.7
C23 C22 N8 107.1(4)
C23 C22 H22A 126.4
N8 C22 H22A 126.4
C22 C23 N9 107.7(4)
C22 C23 H23A 126.1
N9 C23 H23A 126.1
N9 C24 C25 112.5(3)
N9 C24 H24A 109.1
C25 C24 H24A 109.1
N9 C24 H24B 109.1
C25 C24 H24B 109.1
H24A C24 H24B 107.8
C26 C25 C30 118.0(4)
C26 C25 C24 121.4(4)
C30 C25 C24 120.6(4)
C25 C26 C27 121.1(4)
C25 C26 H26A 119.4
C27 C26 H26A 119.4
C26 C27 C28 120.7(4)
C26 C27 H27A 119.6
C28 C27 H27A 119.6
C29 C28 C27 118.5(4)
C29 C28 C31 120.5(4)
C27 C28 C31 120.8(4)
C28 C29 C30 120.7(4)
C28 C29 H29A 119.6
C30 C29 H29A 119.6
C29 C30 C25 120.9(4)
C29 C30 H30A 119.5
C25 C30 H30A 119.5
N1 C31 C28 114.3(3)
N1 C31 H31A 108.7
C28 C31 H31A 108.7
N1 C31 H31B 108.7
C28 C31 H31B 108.7
H31A C31 H31B 107.6
O1 C32 C33 112.1(4)
O1 C32 H32A 109.2
C33 C32 H32A 109.2
O1 C32 H32B 109.2
C33 C32 H32B 109.2
H32A C32 H32B 107.9
O2 C33 C32 111.0(4)
O2 C33 H33A 109.4
C32 C33 H33A 109.4
O2 C33 H33B 109.4
C32 C33 H33B 109.4
H33A C33 H33B 108.0
O2 C34 C35 111.1(5)
O2 C34 H34A 109.4
C35 C34 H34A 109.4
O2 C34 H34B 109.4
C35 C34 H34B 109.4
H34A C34 H34B 108.0
O1 C35 C34 110.7(4)
O1 C35 H35A 109.5
C34 C35 H35A 109.5
O1 C35 H35B 109.5
C34 C35 H35B 109.5
H35A C35 H35B 108.1
C32 O1 C35 108.8(4)
C33 O2 C34 110.2(4)

loop_
_geom_bond_atom_site_label_1
_geom_bond_atom_site_label_2
_geom_bond_distance
P1 F5 1.578(3)
P1 F4A 1.578(6)
P1 F2 1.586(3)
P1 F1A 1.586(6)
P1 F1 1.587(5)
P1 F4 1.588(6)
P1 F6 1.589(5)
P1 F3A 1.589(6)
P1 F3 1.591(5)
P1 F6A 1.601(6)
P2 F8C 1.534(13)
P2 F7C 1.558(12)
P2 F9 1.573(3)
P2 F12C 1.579(10)
P2 F12B 1.580(7)
P2 F10 1.584(3)
P2 F11 1.587(7)
P2 F7B 1.596(6)
P2 F12 1.599(6)
P2 F8 1.600(6)
P2 F11C 1.603(12)
P2 F11B 1.604(6)
N1 C1 1.323(5)
N1 C2 1.371(5)
N1 C31 1.481(5)
N2 C1 1.332(5)
N2 C3 1.386(5)
N2 C4 1.445(5)
N3 C4 1.320(5)
N3 C8 1.343(5)
N4 C8 1.385(5)
N4 C10 1.429(5)
N4 C9 1.470(5)
N5 C14 1.328(5)
N5 C10 1.337(5)
N6 C16 1.387(5)
N6 C14 1.433(5)
N6 C15 1.466(5)
N7 C20 1.327(5)
N7 C16 1.344(5)
N8 C21 1.341(5)
N8 C22 1.374(5)
N8 C20 1.439(5)
N9 C21 1.321(5)
N9 C23 1.372(5)
N9 C24 1.485(5)
C1 H1A 0.9300
C2 C3 1.335(6)
C2 H2A 0.9300
C3 H3A 0.9300
C4 C5 1.377(6)
C5 C6 1.388(6)
C5 H5A 0.9300
C6 C7 1.358(6)
C6 H6A 0.9300
C7 C8 1.410(6)
C7 H7A 0.9300
C9 H9A 0.9600
C9 H9B 0.9600
C9 H9C 0.9600
C10 C11 1.387(5)
C11 C12 1.380(5)
C11 H11A 0.9300
C12 C13 1.384(5)
C12 H12A 0.9300
C13 C14 1.368(5)
C13 H13A 0.9300
C15 H15A 0.9600
C15 H15B 0.9600
C15 H15C 0.9600
C16 C17 1.399(6)
C17 C18 1.357(6)
C17 H17A 0.9300
C18 C19 1.391(6)
C18 H18A 0.9300
C19 C20 1.369(6)
C19 H19A 0.9300
C21 H21A 0.9300
C22 C23 1.339(6)
C22 H22A 0.9300
C23 H23A 0.9300
C24 C25 1.502(5)
C24 H24A 0.9700
C24 H24B 0.9700
C25 C26 1.378(5)
C25 C30 1.396(6)
C26 C27 1.382(6)
C26 H26A 0.9300
C27 C28 1.387(6)
C27 H27A 0.9300
C28 C29 1.380(6)
C28 C31 1.508(6)
C29 C30 1.380(6)
C29 H29A 0.9300
C30 H30A 0.9300
C31 H31A 0.9700
C31 H31B 0.9700
C32 O1 1.395(6)
C32 C33 1.472(7)
C32 H32A 0.9700
C32 H32B 0.9700
C33 O2 1.409(6)
C33 H33A 0.9700
C33 H33B 0.9700
C34 O2 1.413(6)
C34 C35 1.464(7)
C34 H34A 0.9700
C34 H34B 0.9700
C35 O1 1.423(6)
C35 H35A 0.9700
C35 H35B 0.9700

loop_
_geom_torsion_atom_site_label_1
_geom_torsion_atom_site_label_2
_geom_torsion_atom_site_label_3
_geom_torsion_atom_site_label_4
_geom_torsion
C2 N1 C1 N2 0.7(5)
C31 N1 C1 N2 173.9(4)
C3 N2 C1 N1 -0.9(5)
C4 N2 C1 N1 -178.3(3)
C1 N1 C2 C3 -0.2(5)
C31 N1 C2 C3 -173.7(4)
N1 C2 C3 N2 -0.4(6)
C1 N2 C3 C2 0.8(5)
C4 N2 C3 C2 178.1(4)
C8 N3 C4 C5 0.1(6)
C8 N3 C4 N2 -179.8(3)
C1 N2 C4 N3 2.7(6)
C3 N2 C4 N3 -174.2(4)
C1 N2 C4 C5 -177.3(4)
C3 N2 C4 C5 5.8(6)
N3 C4 C5 C6 0.8(7)
N2 C4 C5 C6 -179.2(4)
C4 C5 C6 C7 -1.2(7)
C5 C6 C7 C8 0.7(7)
C4 N3 C8 N4 179.0(3)
C4 N3 C8 C7 -0.7(6)
C10 N4 C8 N3 -2.1(6)
C9 N4 C8 N3 -169.1(4)
C10 N4 C8 C7 177.7(4)
C9 N4 C8 C7 10.7(6)
C6 C7 C8 N3 0.3(6)
C6 C7 C8 N4 -179.4(4)
C14 N5 C10 C11 -1.7(5)
C14 N5 C10 N4 -178.6(3)
C8 N4 C10 N5 -143.0(4)
C9 N4 C10 N5 24.0(5)
C8 N4 C10 C11 40.1(6)
C9 N4 C10 C11 -152.9(4)
N5 C10 C11 C12 1.7(6)
N4 C10 C11 C12 178.3(3)
C10 C11 C12 C13 -0.7(6)
C11 C12 C13 C14 -0.4(6)
C10 N5 C14 C13 0.5(5)
C10 N5 C14 N6 -179.9(3)
C12 C13 C14 N5 0.5(6)
C12 C13 C14 N6 -179.1(3)
C16 N6 C14 N5 107.8(4)
C15 N6 C14 N5 -39.8(5)
C16 N6 C14 C13 -72.6(5)
C15 N6 C14 C13 139.8(4)
C20 N7 C16 N6 -178.3(3)
C20 N7 C16 C17 -0.2(5)
C14 N6 C16 N7 26.8(5)
C15 N6 C16 N7 173.8(3)
C14 N6 C16 C17 -151.2(4)
C15 N6 C16 C17 -4.2(6)
N7 C16 C17 C18 -0.8(7)
N6 C16 C17 C18 177.1(4)
C16 C17 C18 C19 0.7(7)
C17 C18 C19 C20 0.5(7)
C16 N7 C20 C19 1.5(6)
C16 N7 C20 N8 -178.7(3)
C18 C19 C20 N7 -1.7(7)
C18 C19 C20 N8 178.6(4)
C21 N8 C20 N7 6.9(5)
C22 N8 C20 N7 -172.6(4)
C21 N8 C20 C19 -173.3(4)
C22 N8 C20 C19 7.2(6)
C23 N9 C21 N8 0.3(4)
C24 N9 C21 N8 -177.7(3)
C22 N8 C21 N9 -0.7(5)
C20 N8 C21 N9 179.7(3)
C21 N8 C22 C23 0.8(5)
C20 N8 C22 C23 -179.6(4)
N8 C22 C23 N9 -0.6(5)
C21 N9 C23 C22 0.2(5)
C24 N9 C23 C22 178.1(4)
C21 N9 C24 C25 -63.4(5)
C23 N9 C24 C25 119.0(4)
N9 C24 C25 C26 101.2(4)
N9 C24 C25 C30 -81.1(4)
C30 C25 C26 C27 -0.2(6)
C24 C25 C26 C27 177.6(4)
C25 C26 C27 C28 -0.2(6)
C26 C27 C28 C29 0.5(6)
C26 C27 C28 C31 -174.5(4)
C27 C28 C29 C30 -0.3(6)
C31 C28 C29 C30 174.7(4)
C28 C29 C30 C25 -0.1(6)
C26 C25 C30 C29 0.4(6)
C24 C25 C30 C29 -177.4(4)
C1 N1 C31 C28 36.2(6)
C2 N1 C31 C28 -151.6(4)
C29 C28 C31 N1 91.0(5)
C27 C28 C31 N1 -94.1(5)
O1 C32 C33 O2 -56.9(6)
O2 C34 C35 O1 58.4(6)
C33 C32 O1 C35 57.5(6)
C34 C35 O1 C32 -58.1(6)
C32 C33 O2 C34 54.8(6)
C35 C34 O2 C33 -56.3(6)
